data_4514081
loop_
_publ_author_name
'Chen, Mu-He'
'Wang, Fang-Xin'
'Cao, Jian-Jun'
'Tan, Cai-Ping'
'Ji, Liang-Nian'
'Mao, Zong-Wan'

_publ_section_title
;
 Light-Up Mitophagy in Live Cells with Dual-Functional Theranostic
 Phosphorescent Iridium(III) Complexes.
;
_journal_issue 15
_journal_name_full 'ACS applied materials &amp; interfaces'
_journal_page_first 13304
_journal_page_last 13314
_journal_paper_doi 10.1021/acsami.7b01735
_journal_volume 9
_journal_year 2017
_chemical_formula_moiety 'C30 H26 Ir N6, F6 P'
_chemical_formula_sum 'C30 H26 F6 Ir N6 P'
_chemical_formula_weight 807.74
_space_group_crystal_system orthorhombic
_space_group_IT_number 61
_space_group_name_Hall '-P 2ac 2ab'
_space_group_name_H-M_alt 'P b c a'
_symmetry_space_group_name_Hall '-P 2ac 2ab'
_symmetry_space_group_name_H-M 'P b c a'
_atom_sites_solution_hydrogens geom
_atom_sites_solution_primary direct
_audit_creation_date 2016-08-22
_audit_creation_method
;
Olex2 1.2
(compiled 2016.02.19 svn.r3266 for OlexSys, GUI svn.r5155)
;
_cell_angle_alpha 90
_cell_angle_beta 90
_cell_angle_gamma 90
_cell_formula_units_Z 8
_cell_length_a 10.74760(10)
_cell_length_b 15.4502(2)
_cell_length_c 35.3100(6)
_cell_measurement_reflns_used 8340
_cell_measurement_temperature 149.99(10)
_cell_measurement_theta_max 73.9270
_cell_measurement_theta_min 4.1550
_cell_volume 5863.32(14)
_computing_molecular_graphics 'Olex2 (Dolomanov et al., 2009)'
_computing_publication_material 'Olex2 (Dolomanov et al., 2009)'
_computing_structure_refinement 'ShelXL (Sheldrick, 2015)'
_computing_structure_solution 'ShelXS (Sheldrick, 2008)'
_diffrn_ambient_temperature 149.99(10)
_diffrn_measured_fraction_theta_full 0.999
_diffrn_measured_fraction_theta_max 0.981
_diffrn_measurement_device_type 'multiwire proportional'
_diffrn_measurement_method 'phi and omega scans'
_diffrn_radiation_monochromator graphite
_diffrn_radiation_type CuK\a
_diffrn_radiation_wavelength 1.54178
_diffrn_reflns_av_R_equivalents 0.0263
_diffrn_reflns_av_unetI/netI 0.0290
_diffrn_reflns_Laue_measured_fraction_full 0.999
_diffrn_reflns_Laue_measured_fraction_max 0.981
_diffrn_reflns_limit_h_max 12
_diffrn_reflns_limit_h_min -13
_diffrn_reflns_limit_k_max 18
_diffrn_reflns_limit_k_min -15
_diffrn_reflns_limit_l_max 43
_diffrn_reflns_limit_l_min -42
_diffrn_reflns_number 15600
_diffrn_reflns_point_group_measured_fraction_full 0.999
_diffrn_reflns_point_group_measured_fraction_max 0.981
_diffrn_reflns_theta_full 67.679
_diffrn_reflns_theta_max 74.102
_diffrn_reflns_theta_min 4.817
_exptl_absorpt_coefficient_mu 9.963
_exptl_absorpt_correction_T_max 1.00000
_exptl_absorpt_correction_T_min 0.77705
_exptl_absorpt_correction_type multi-scan
_exptl_absorpt_process_details
;
CrysAlisPro 1.171.38.43 (Rigaku Oxford Diffraction, 2015)
Empirical absorption correction using spherical harmonics,
 implemented in SCALE3 ABSPACK scaling algorithm.
;
_exptl_crystal_colour 'clear yellowish yellow'
_exptl_crystal_colour_lustre clear
_exptl_crystal_colour_modifier yellowish
_exptl_crystal_colour_primary yellow
_exptl_crystal_density_diffrn 1.830
_exptl_crystal_description needle
_exptl_crystal_F_000 3152
_exptl_crystal_size_max 0.21
_exptl_crystal_size_mid 0.13
_exptl_crystal_size_min 0.08
_refine_diff_density_max 0.835
_refine_diff_density_min -1.103
_refine_diff_density_rms 0.112
_refine_ls_extinction_method none
_refine_ls_goodness_of_fit_ref 1.091
_refine_ls_hydrogen_treatment constr
_refine_ls_matrix_type full
_refine_ls_number_parameters 399
_refine_ls_number_reflns 5844
_refine_ls_number_restraints 0
_refine_ls_restrained_S_all 1.091
_refine_ls_R_factor_all 0.0324
_refine_ls_R_factor_gt 0.0289
_refine_ls_shift/su_max 0.002
_refine_ls_shift/su_mean 0.000
_refine_ls_structure_factor_coef Fsqd
_refine_ls_weighting_details 'w=1/[\s^2^(Fo^2^)+(0.0299P)^2^+9.6919P] where P=(Fo^2^+2Fc^2^)/3'
_refine_ls_weighting_scheme calc
_refine_ls_wR_factor_gt 0.0690
_refine_ls_wR_factor_ref 0.0707
_reflns_Friedel_coverage 0.000
_reflns_number_gt 5369
_reflns_number_total 5844
_reflns_threshold_expression 'I > 2\s(I)'
_cod_data_source_file am7b01735_si_002.cif
_cod_data_source_block ir1
_cod_depositor_comments 'Adding full bibliography for 4514081--4514082.cif.'
_cod_database_code 4514081
_shelx_space_group_comment
;
The symmetry employed for this shelxl refinement is uniquely defined
by the following loop, which should always be used as a source of
symmetry information in preference to the above space-group names.
They are only intended as comments.
;
_olex2_refinement_description
;
1. Fixed Uiso
 At 1.2 times of:
  All C(H) groups
 At 1.5 times of:
  All C(H,H,H) groups
2.a Aromatic/amide H refined with riding coordinates:
 C24(H24), C19(H19), C23(H23), C18(H18), C15(H15), C12(H12), C9(H9), C7(H7),
 C4(H4), C29(H29), C13(H13), C2(H2), C20(H20), C30(H30), C8(H8), C1(H1),
 C21(H21), C10(H10), C14(H14), C3(H3)
2.b Idealised Me refined as rotating group:
 C25(H25A,H25B,H25C), C28(H28A,H28B,H28C)
;
_shelx_shelxl_version_number 2014/7
_olex2_submission_special_instructions 'No special instructions were received'

loop_
_space_group_symop_operation_xyz
'x, y, z'
'-x+1/2, -y, z+1/2'
'x+1/2, -y+1/2, -z'
'-x, y+1/2, -z+1/2'
'-x, -y, -z'
'x-1/2, y, -z-1/2'
'-x-1/2, y-1/2, z'
'x, -y-1/2, z-1/2'

loop_
_atom_site_label
_atom_site_type_symbol
_atom_site_fract_x
_atom_site_fract_y
_atom_site_fract_z
_atom_site_U_iso_or_equiv
_atom_site_adp_type
_atom_site_occupancy
_atom_site_site_symmetry_order
_atom_site_calc_flag
_atom_site_refinement_flags_posn
Ir1 Ir 0.73434(2) 0.22849(2) 0.64412(2) 0.01324(6) Uani 1 1 d .
C17 C 0.6487(3) 0.2660(2) 0.72014(10) 0.0177(7) Uani 1 1 d .
N2 N 0.5857(3) 0.17162(18) 0.67057(8) 0.0162(6) Uani 1 1 d .
N6 N 0.6118(3) 0.30644(19) 0.61073(8) 0.0175(6) Uani 1 1 d .
N3 N 0.7154(3) 0.16218(19) 0.59172(8) 0.0161(6) Uani 1 1 d .
C11 C 0.8609(3) 0.1468(2) 0.66581(9) 0.0144(7) Uani 1 1 d .
C24 C 0.7195(4) 0.0767(3) 0.54140(11) 0.0239(8) Uani 1 1 d .
H24 H 0.7363 0.0294 0.5250 0.029 Uiso 1 1 calc R
N1 N 0.8928(3) 0.28708(18) 0.62504(8) 0.0165(6) Uani 1 1 d .
C26 C 0.6475(3) 0.1991(2) 0.56436(9) 0.0166(7) Uani 1 1 d .
N5 N 0.5149(3) 0.33957(19) 0.55764(8) 0.0204(6) Uani 1 1 d .
C19 C 0.7295(4) 0.3630(3) 0.76750(11) 0.0285(9) Uani 1 1 d .
H19 H 0.7275 0.3867 0.7923 0.034 Uiso 1 1 calc R
C22 C 0.7382(3) 0.2930(2) 0.69353(10) 0.0145(7) Uani 1 1 d .
C5 C 1.0020(3) 0.2488(2) 0.63562(10) 0.0183(7) Uani 1 1 d .
C27 C 0.5894(3) 0.2811(2) 0.57484(10) 0.0170(7) Uani 1 1 d .
C23 C 0.7606(3) 0.0858(2) 0.57771(11) 0.0215(8) Uani 1 1 d .
H23 H 0.8118 0.0460 0.5910 0.026 Uiso 1 1 calc R
C18 C 0.6440(4) 0.3002(2) 0.75692(10) 0.0242(8) Uani 1 1 d .
H18 H 0.5830 0.2806 0.7744 0.029 Uiso 1 1 calc R
C15 C 0.4657(4) 0.1630(3) 0.72738(11) 0.0265(8) Uani 1 1 d .
H15 H 0.4489 0.1828 0.7523 0.032 Uiso 1 1 calc R
N4 N 0.6493(3) 0.1483(2) 0.53285(8) 0.0200(6) Uani 1 1 d .
C12 C 0.5140(4) 0.1099(2) 0.65529(10) 0.0226(8) Uani 1 1 d .
H12 H 0.5300 0.0918 0.6301 0.027 Uiso 1 1 calc R
C6 C 0.9850(3) 0.1685(2) 0.65690(9) 0.0177(7) Uani 1 1 d .
C25 C 0.5917(4) 0.1603(3) 0.49541(10) 0.0290(9) Uani 1 1 d .
H25A H 0.6270 0.2117 0.4832 0.043 Uiso 1 1 calc GR
H25B H 0.5017 0.1678 0.4984 0.043 Uiso 1 1 calc GR
H25C H 0.6081 0.1093 0.4797 0.043 Uiso 1 1 calc GR
C9 C 0.9404(4) 0.0179(2) 0.69682(10) 0.0220(8) Uani 1 1 d .
H9 H 0.9248 -0.0337 0.7107 0.026 Uiso 1 1 calc R
C7 C 1.0843(3) 0.1156(2) 0.66734(11) 0.0237(8) Uani 1 1 d .
H7 H 1.1671 0.1311 0.6608 0.028 Uiso 1 1 calc R
C4 C 1.1153(4) 0.2883(2) 0.62683(11) 0.0248(8) Uani 1 1 d .
H4 H 1.1911 0.2617 0.6343 0.030 Uiso 1 1 calc R
C29 C 0.4896(4) 0.4035(2) 0.58340(11) 0.0257(8) Uani 1 1 d .
H29 H 0.4392 0.4531 0.5793 0.031 Uiso 1 1 calc R
C16 C 0.5631(3) 0.1991(2) 0.70680(9) 0.0181(7) Uani 1 1 d .
C13 C 0.4174(4) 0.0716(3) 0.67500(12) 0.0286(9) Uani 1 1 d .
H13 H 0.3684 0.0276 0.6636 0.034 Uiso 1 1 calc R
C2 C 1.0057(4) 0.4028(2) 0.59628(11) 0.0279(9) Uani 1 1 d .
H2 H 1.0052 0.4555 0.5824 0.034 Uiso 1 1 calc R
C20 C 0.8178(4) 0.3911(2) 0.74157(11) 0.0267(8) Uani 1 1 d .
H20 H 0.8762 0.4342 0.7489 0.032 Uiso 1 1 calc R
C30 C 0.5501(4) 0.3827(2) 0.61598(11) 0.0238(8) Uani 1 1 d .
H30 H 0.5496 0.4158 0.6386 0.029 Uiso 1 1 calc R
C8 C 1.0613(4) 0.0402(3) 0.68740(11) 0.0267(8) Uani 1 1 d .
H8 H 1.1284 0.0038 0.6947 0.032 Uiso 1 1 calc R
C1 C 0.8963(4) 0.3626(2) 0.60551(10) 0.0217(8) Uani 1 1 d .
H1 H 0.8201 0.3886 0.5980 0.026 Uiso 1 1 calc R
C21 C 0.8221(4) 0.3574(2) 0.70521(10) 0.0211(7) Uani 1 1 d .
H21 H 0.8828 0.3781 0.6879 0.025 Uiso 1 1 calc R
C10 C 0.8420(3) 0.0706(2) 0.68614(10) 0.0179(7) Uani 1 1 d .
H10 H 0.7597 0.0544 0.6929 0.021 Uiso 1 1 calc R
C28 C 0.4631(4) 0.3396(3) 0.51920(11) 0.0300(9) Uani 1 1 d .
H28A H 0.5306 0.3326 0.5008 0.045 Uiso 1 1 calc GR
H28B H 0.4201 0.3945 0.5146 0.045 Uiso 1 1 calc GR
H28C H 0.4040 0.2916 0.5166 0.045 Uiso 1 1 calc GR
C14 C 0.3932(4) 0.0986(3) 0.71170(11) 0.0301(9) Uani 1 1 d .
H14 H 0.3277 0.0731 0.7259 0.036 Uiso 1 1 calc R
P1 P 0.26428(9) 0.10510(7) 0.55194(3) 0.0248(2) Uani 1 1 d .
F6 F 0.2607(3) 0.0575(2) 0.59172(9) 0.0532(8) Uani 1 1 d .
F5 F 0.1899(4) 0.0274(2) 0.53308(10) 0.0793(13) Uani 1 1 d .
F3 F 0.2676(2) 0.1516(2) 0.51118(8) 0.0420(7) Uani 1 1 d .
F4 F 0.1367(3) 0.1505(2) 0.56134(8) 0.0522(8) Uani 1 1 d .
F2 F 0.3917(3) 0.0588(2) 0.54128(11) 0.0754(12) Uani 1 1 d .
F1 F 0.3389(4) 0.1826(2) 0.56943(10) 0.0742(11) Uani 1 1 d .
C3 C 1.1174(4) 0.3657(3) 0.60742(11) 0.0290(9) Uani 1 1 d .
H3 H 1.1943 0.3932 0.6018 0.035 Uiso 1 1 calc R

loop_
_atom_site_aniso_label
_atom_site_aniso_U_11
_atom_site_aniso_U_22
_atom_site_aniso_U_33
_atom_site_aniso_U_23
_atom_site_aniso_U_13
_atom_site_aniso_U_12
Ir1 0.01343(9) 0.01659(9) 0.00969(8) 0.00016(5) -0.00098(5) 0.00056(5)
C17 0.0185(17) 0.0228(17) 0.0118(15) 0.0011(13) -0.0006(14) 0.0010(15)
N2 0.0108(13) 0.0220(14) 0.0158(13) 0.0004(11) -0.0018(11) 0.0002(12)
N6 0.0160(14) 0.0202(14) 0.0164(13) -0.0012(12) -0.0021(12) 0.0046(12)
N3 0.0176(14) 0.0200(14) 0.0107(13) -0.0009(11) 0.0009(11) 0.0008(12)
C11 0.0140(16) 0.0191(16) 0.0102(14) -0.0036(13) -0.0040(13) 0.0019(13)
C24 0.027(2) 0.0255(18) 0.0189(18) -0.0033(15) 0.0045(16) 0.0016(16)
N1 0.0193(15) 0.0175(13) 0.0126(13) 0.0003(11) -0.0010(12) -0.0009(11)
C26 0.0150(16) 0.0242(16) 0.0106(15) -0.0004(13) -0.0012(13) -0.0035(14)
N5 0.0187(15) 0.0237(15) 0.0189(15) 0.0032(12) -0.0047(13) 0.0018(12)
C19 0.038(2) 0.030(2) 0.0170(18) -0.0079(16) -0.0009(17) -0.0040(18)
C22 0.0183(17) 0.0142(16) 0.0110(15) -0.0012(13) -0.0033(13) 0.0028(13)
C5 0.0165(17) 0.0252(17) 0.0132(15) -0.0007(14) 0.0018(14) -0.0018(14)
C27 0.0138(16) 0.0215(16) 0.0157(16) 0.0032(13) -0.0016(14) -0.0024(14)
C23 0.0231(19) 0.0218(18) 0.0197(18) -0.0021(15) 0.0002(15) 0.0048(15)
C18 0.027(2) 0.0298(19) 0.0162(17) -0.0023(15) 0.0042(16) -0.0038(17)
C15 0.0231(19) 0.039(2) 0.0173(17) -0.0013(16) 0.0044(16) -0.0051(17)
N4 0.0224(16) 0.0266(15) 0.0110(13) -0.0029(12) -0.0003(12) -0.0035(13)
C12 0.0218(19) 0.0295(19) 0.0167(16) -0.0019(15) -0.0024(15) -0.0030(16)
C6 0.0211(18) 0.0204(17) 0.0118(15) 0.0007(13) -0.0010(14) -0.0011(14)
C25 0.036(2) 0.038(2) 0.0131(17) -0.0028(16) -0.0035(17) 0.0001(19)
C9 0.028(2) 0.0209(17) 0.0169(17) 0.0037(14) -0.0030(16) 0.0004(16)
C7 0.0148(17) 0.0308(19) 0.0254(18) 0.0052(16) -0.0001(15) 0.0015(16)
C4 0.0203(19) 0.0263(19) 0.0277(19) 0.0006(16) 0.0038(17) -0.0011(15)
C29 0.0213(19) 0.0249(18) 0.031(2) 0.0009(16) -0.0026(17) 0.0071(16)
C16 0.0193(17) 0.0228(17) 0.0123(15) 0.0012(13) -0.0019(14) 0.0010(15)
C13 0.0227(19) 0.035(2) 0.028(2) -0.0030(17) -0.0033(17) -0.0120(17)
C2 0.038(2) 0.0251(19) 0.0212(18) 0.0041(15) 0.0089(18) -0.0038(17)
C20 0.027(2) 0.0278(18) 0.0249(19) -0.0071(16) -0.0034(17) -0.0048(17)
C30 0.0233(19) 0.0239(18) 0.0243(18) -0.0029(15) -0.0004(16) 0.0071(16)
C8 0.025(2) 0.031(2) 0.0236(19) 0.0048(16) -0.0028(17) 0.0120(17)
C1 0.028(2) 0.0195(16) 0.0172(17) 0.0036(14) 0.0044(15) 0.0009(15)
C21 0.0221(18) 0.0226(17) 0.0185(17) -0.0006(14) -0.0019(15) -0.0017(15)
C10 0.0200(17) 0.0172(16) 0.0165(16) 0.0004(13) 0.0005(14) 0.0003(14)
C28 0.031(2) 0.038(2) 0.0210(19) 0.0062(17) -0.0100(17) 0.0069(19)
C14 0.0205(19) 0.045(2) 0.0246(19) 0.0015(18) 0.0034(17) -0.0119(18)
P1 0.0235(5) 0.0222(5) 0.0285(5) 0.0023(4) 0.0017(4) -0.0017(4)
F6 0.0583(19) 0.0574(18) 0.0437(17) 0.0272(16) 0.0096(14) 0.0101(14)
F5 0.115(3) 0.065(2) 0.058(2) -0.0342(17) 0.051(2) -0.060(2)
F3 0.0338(14) 0.0598(18) 0.0323(14) 0.0134(13) 0.0041(11) 0.0031(12)
F4 0.0412(16) 0.081(2) 0.0339(14) 0.0030(15) 0.0075(13) 0.0263(15)
F2 0.0507(19) 0.081(2) 0.094(3) 0.054(2) 0.0365(19) 0.0388(18)
F1 0.095(3) 0.067(2) 0.061(2) -0.0005(18) -0.021(2) -0.049(2)
C3 0.028(2) 0.030(2) 0.030(2) -0.0001(17) 0.0084(18) -0.0097(17)

loop_
_atom_type_symbol
_atom_type_description
_atom_type_scat_dispersion_real
_atom_type_scat_dispersion_imag
_atom_type_scat_source
C C 0.0181 0.0091 'International Tables Vol C Tables 4.2.6.8 and 6.1.1.4'
H H 0.0000 0.0000 'International Tables Vol C Tables 4.2.6.8 and 6.1.1.4'
F F 0.0727 0.0534 'International Tables Vol C Tables 4.2.6.8 and 6.1.1.4'
Ir Ir -4.7710 6.5667 'International Tables Vol C Tables 4.2.6.8 and 6.1.1.4'
N N 0.0311 0.0180 'International Tables Vol C Tables 4.2.6.8 and 6.1.1.4'
P P 0.2955 0.4335 'International Tables Vol C Tables 4.2.6.8 and 6.1.1.4'

loop_
_geom_angle_atom_site_label_1
_geom_angle_atom_site_label_2
_geom_angle_atom_site_label_3
_geom_angle
N2 Ir1 N6 90.71(11)
N2 Ir1 N3 96.62(11)
N3 Ir1 N6 74.48(11)
C11 Ir1 N2 94.85(13)
C11 Ir1 N6 168.98(12)
C11 Ir1 N3 95.39(12)
C11 Ir1 N1 80.78(13)
C11 Ir1 C22 88.09(13)
N1 Ir1 N2 172.10(11)
N1 Ir1 N6 94.71(11)
N1 Ir1 N3 90.38(11)
C22 Ir1 N2 80.40(13)
C22 Ir1 N6 102.24(12)
C22 Ir1 N3 175.61(13)
C22 Ir1 N1 92.82(13)
C22 C17 C16 115.1(3)
C18 C17 C22 122.1(3)
C18 C17 C16 122.8(3)
C12 N2 Ir1 124.8(2)
C12 N2 C16 119.6(3)
C16 N2 Ir1 115.5(2)
C27 N6 Ir1 117.7(2)
C27 N6 C30 107.0(3)
C30 N6 Ir1 135.3(2)
C26 N3 Ir1 118.4(2)
C26 N3 C23 107.5(3)
C23 N3 Ir1 134.1(2)
C6 C11 Ir1 113.9(2)
C10 C11 Ir1 129.0(3)
C10 C11 C6 117.0(3)
C23 C24 N4 107.5(3)
C5 N1 Ir1 115.7(2)
C1 N1 Ir1 124.9(3)
C1 N1 C5 119.2(3)
N3 C26 C27 114.8(3)
N3 C26 N4 109.7(3)
N4 C26 C27 135.4(3)
C27 N5 C29 107.5(3)
C27 N5 C28 129.8(3)
C29 N5 C28 122.6(3)
C18 C19 C20 119.6(4)
C17 C22 Ir1 114.7(2)
C21 C22 Ir1 128.3(3)
C21 C22 C17 116.9(3)
N1 C5 C6 113.6(3)
N1 C5 C4 119.9(3)
C4 C5 C6 126.4(3)
N6 C27 C26 114.4(3)
N6 C27 N5 109.5(3)
N5 C27 C26 136.0(3)
C24 C23 N3 108.3(3)
C19 C18 C17 119.3(4)
C14 C15 C16 120.3(4)
C24 N4 C25 122.0(3)
C26 N4 C24 107.0(3)
C26 N4 C25 131.0(3)
N2 C12 C13 122.2(3)
C11 C6 C5 115.8(3)
C7 C6 C11 121.7(3)
C7 C6 C5 122.6(3)
C8 C9 C10 120.2(3)
C8 C7 C6 119.4(3)
C3 C4 C5 120.3(4)
C30 C29 N5 107.3(3)
N2 C16 C17 114.1(3)
N2 C16 C15 119.8(3)
C15 C16 C17 126.1(3)
C12 C13 C14 118.9(4)
C1 C2 C3 119.2(4)
C21 C20 C19 121.0(4)
C29 C30 N6 108.8(3)
C9 C8 C7 120.0(4)
N1 C1 C2 122.4(4)
C20 C21 C22 121.1(4)
C9 C10 C11 121.7(3)
C15 C14 C13 119.1(4)
F6 P1 F5 90.48(19)
F6 P1 F3 178.85(19)
F6 P1 F2 91.25(17)
F5 P1 F3 88.47(18)
F5 P1 F2 89.7(2)
F4 P1 F6 89.95(16)
F4 P1 F5 89.2(2)
F4 P1 F3 90.51(15)
F4 P1 F2 178.4(2)
F2 P1 F3 88.28(16)
F1 P1 F6 91.05(19)
F1 P1 F5 178.39(19)
F1 P1 F3 90.00(17)
F1 P1 F4 91.3(2)
F1 P1 F2 89.8(2)
C4 C3 C2 119.0(4)

loop_
_geom_bond_atom_site_label_1
_geom_bond_atom_site_label_2
_geom_bond_distance
Ir1 N2 2.049(3)
Ir1 N6 2.139(3)
Ir1 N3 2.125(3)
Ir1 C11 2.008(3)
Ir1 N1 2.043(3)
Ir1 C22 2.010(3)
C17 C22 1.408(5)
C17 C18 1.403(5)
C17 C16 1.462(5)
N2 C12 1.340(5)
N2 C16 1.370(4)
N6 C27 1.348(4)
N6 C30 1.364(5)
N3 C26 1.338(4)
N3 C23 1.368(5)
C11 C6 1.411(5)
C11 C10 1.393(5)
C24 C23 1.364(5)
C24 N4 1.373(5)
N1 C5 1.367(5)
N1 C1 1.356(4)
C26 C27 1.461(5)
C26 N4 1.361(4)
N5 C27 1.351(4)
N5 C29 1.370(5)
N5 C28 1.467(4)
C19 C18 1.387(5)
C19 C20 1.389(6)
C22 C21 1.404(5)
C5 C6 1.461(5)
C5 C4 1.397(5)
C15 C16 1.391(5)
C15 C14 1.379(6)
N4 C25 1.471(4)
C12 C13 1.383(5)
C6 C7 1.394(5)
C9 C8 1.385(6)
C9 C10 1.387(5)
C7 C8 1.385(5)
C4 C3 1.378(5)
C29 C30 1.360(5)
C13 C14 1.386(5)
C2 C1 1.369(5)
C2 C3 1.388(6)
C20 C21 1.387(5)
P1 F6 1.586(3)
P1 F5 1.588(3)
P1 F3 1.609(3)
P1 F4 1.576(3)
P1 F2 1.590(3)
P1 F1 1.568(3)
